data_1555882
loop_
_publ_author_name
'Cao, Yang'
'Zhang, Xiang'
'Lin, Guangyu'
'Zhang-Negrerie, Daisy'
'Du, Yunfei'

_publ_section_title
;
 Chiral Aryliodine-Mediated Enantioselective Organocatalytic
 Spirocyclization: Synthesis of Spirofurooxindoles via Cascade Oxidative
 C-O and C-C Bond Formation.
;
_journal_issue 21
_journal_name_full 'Organic letters'
_journal_page_first 5580
_journal_page_last 5583
_journal_paper_doi 10.1021/acs.orglett.6b02816
_journal_volume 18
_journal_year 2016
_chemical_absolute_configuration ad
_chemical_formula_moiety 'C15 H15 N O4'
_chemical_formula_sum 'C15 H15 N O4'
_chemical_formula_weight 273.28
_space_group_crystal_system orthorhombic
_space_group_IT_number 19
_space_group_name_Hall 'P 2ac 2ab'
_space_group_name_H-M_alt 'P 21 21 21'
_atom_sites_solution_hydrogens geom
_atom_sites_solution_primary direct
_audit_creation_method SHELXL-2014/8
_cell_angle_alpha 90
_cell_angle_beta 90
_cell_angle_gamma 90
_cell_formula_units_Z 4
_cell_length_a 8.56310(8)
_cell_length_b 11.52249(11)
_cell_length_c 13.97167(11)
_cell_measurement_reflns_used 10118
_cell_measurement_temperature 293(2)
_cell_measurement_theta_max 78.8250
_cell_measurement_theta_min 3.1180
_cell_volume 1378.56(2)
_computing_cell_refinement 'CrysAlisPro 1.171.38.41 (Rigaku OD, 2015)'
_computing_data_collection 'CrystalClear-SM Expert 2.1 b42 (Rigaku, 2015)'
_computing_data_reduction 'CrysAlisPro 1.171.38.41 (Rigaku OD, 2015)'
_computing_molecular_graphics 'Olex2 (Dolomanov et al., 2009)'
_computing_publication_material 'Olex2 (Dolomanov et al., 2009)'
_computing_structure_refinement 'SHELXL-2014/8 (Sheldrick, 2014)'
_computing_structure_solution 'ShelXT (Sheldrick, 2015)'
_diffrn_ambient_temperature 293(2)
_diffrn_measured_fraction_theta_full 1.000
_diffrn_measured_fraction_theta_max 0.994
_diffrn_measurement_device_type 'Rigaku Xtalab P200'
_diffrn_measurement_method '\w scans'
_diffrn_radiation_type CuK\a
_diffrn_radiation_wavelength 1.54184
_diffrn_reflns_av_R_equivalents 0.0187
_diffrn_reflns_av_unetI/netI 0.0150
_diffrn_reflns_Laue_measured_fraction_full 1.000
_diffrn_reflns_Laue_measured_fraction_max 0.994
_diffrn_reflns_limit_h_max 10
_diffrn_reflns_limit_h_min -10
_diffrn_reflns_limit_k_max 14
_diffrn_reflns_limit_k_min -14
_diffrn_reflns_limit_l_max 17
_diffrn_reflns_limit_l_min -11
_diffrn_reflns_number 11908
_diffrn_reflns_point_group_measured_fraction_full 0.999
_diffrn_reflns_point_group_measured_fraction_max 0.984
_diffrn_reflns_theta_full 67.684
_diffrn_reflns_theta_max 79.088
_diffrn_reflns_theta_min 4.975
_diffrn_source 'rotating anode'
_diffrn_standards_decay_% 0
_diffrn_standards_interval_count 0
_diffrn_standards_interval_time 0
_diffrn_standards_number 0
_exptl_absorpt_coefficient_mu 0.797
_exptl_absorpt_correction_T_max 1.00000
_exptl_absorpt_correction_T_min 0.80907
_exptl_absorpt_correction_type multi-scan
_exptl_absorpt_process_details
; 
CrysAlisPro 1.171.38.41 (Rigaku Oxford Diffraction, 2015)
Empirical absorption correction using spherical harmonics,
 implemented in SCALE3 ABSPACK scaling algorithm.
;
_exptl_crystal_colour colourless
_exptl_crystal_density_diffrn 1.317
_exptl_crystal_description prism
_exptl_crystal_F_000 576
_exptl_crystal_size_max 0.240
_exptl_crystal_size_mid 0.180
_exptl_crystal_size_min 0.160
_refine_diff_density_max 0.140
_refine_diff_density_min -0.153
_refine_diff_density_rms 0.036
_refine_ls_abs_structure_details
; 
 Flack x determined using 1182 quotients [(I+)-(I-)]/[(I+)+(I-)] 
 (Parsons, Flack and Wagner, Acta Cryst. B69 (2013) 249-259). 
;
_refine_ls_abs_structure_Flack 0.08(7)
_refine_ls_extinction_coef 0.0140(12)
_refine_ls_extinction_expression Fc^*^=kFc[1+0.001xFc^2^\l^3^/sin(2\q)]^-1/4^
_refine_ls_extinction_method 'SHELXL-2014/8 (Sheldrick 2014'
_refine_ls_goodness_of_fit_ref 1.027
_refine_ls_hydrogen_treatment constr
_refine_ls_matrix_type full
_refine_ls_number_parameters 184
_refine_ls_number_reflns 2942
_refine_ls_number_restraints 0
_refine_ls_restrained_S_all 1.027
_refine_ls_R_factor_all 0.0298
_refine_ls_R_factor_gt 0.0293
_refine_ls_shift/su_max 0.000
_refine_ls_shift/su_mean 0.000
_refine_ls_structure_factor_coef Fsqd
_refine_ls_weighting_details 'w=1/[\s^2^(Fo^2^)+(0.0572P)^2^+0.0953P] where P=(Fo^2^+2Fc^2^)/3'
_refine_ls_weighting_scheme calc
_refine_ls_wR_factor_gt 0.0834
_refine_ls_wR_factor_ref 0.0839
_reflns_Friedel_coverage 0.715
_reflns_Friedel_fraction_full 0.998
_reflns_Friedel_fraction_max 0.970
_reflns_number_gt 2868
_reflns_number_total 2942
_reflns_threshold_expression 'I > 2\s(I)'
_cod_data_source_file ol6b02816_si_003.cif
_cod_data_source_block p20160406a
_cod_database_code 1555882
_shelx_shelxl_version_number 2014/8
_shelx_space_group_comment
; 
The symmetry employed for this shelxl refinement is uniquely defined 
by the following loop, which should always be used as a source of 
symmetry information in preference to the above space-group names. 
They are only intended as comments. 
;
_shelx_estimated_absorpt_t_min 0.832
_shelx_estimated_absorpt_t_max 0.883

loop_
_space_group_symop_operation_xyz
'x, y, z'
'-x+1/2, -y, z+1/2'
'-x, y+1/2, -z+1/2'
'x+1/2, -y+1/2, -z'

loop_
_atom_site_label
_atom_site_type_symbol
_atom_site_fract_x
_atom_site_fract_y
_atom_site_fract_z
_atom_site_U_iso_or_equiv
_atom_site_adp_type
_atom_site_occupancy
_atom_site_site_symmetry_order
_atom_site_calc_flag
_atom_site_refinement_flags_posn
_atom_site_refinement_flags_adp
O1 O 0.91621(18) 0.72976(14) 0.22006(10) 0.0639(4) Uani 1 1 d . .
O2 O 0.58509(15) 0.65849(9) 0.24215(8) 0.0461(3) Uani 1 1 d . .
O3 O 0.68752(14) 0.90477(10) 0.37881(9) 0.0506(3) Uani 1 1 d . .
O4 O 0.39988(15) 0.70678(11) 0.14208(9) 0.0511(3) Uani 1 1 d . .
N1 N 0.92536(15) 0.64700(12) 0.37008(10) 0.0440(3) Uani 1 1 d . .
C1 C 0.85432(18) 0.69718(14) 0.29312(11) 0.0431(3) Uani 1 1 d . .
C2 C 0.67880(17) 0.70755(13) 0.31769(11) 0.0393(3) Uani 1 1 d . .
C3 C 0.62956(17) 0.83612(13) 0.32273(11) 0.0387(3) Uani 1 1 d . .
C4 C 0.5100(2) 0.84869(13) 0.25284(12) 0.0433(3) Uani 1 1 d . .
H4 H 0.4547 0.9162 0.2391 0.052 Uiso 1 1 calc R U
C5 C 0.49155(18) 0.74405(14) 0.20988(11) 0.0401(3) Uani 1 1 d . .
C6 C 0.66574(17) 0.64372(13) 0.41036(11) 0.0385(3) Uani 1 1 d . .
C7 C 0.81507(17) 0.61158(13) 0.43924(11) 0.0396(3) Uani 1 1 d . .
C8 C 0.8399(2) 0.55318(15) 0.52397(13) 0.0489(4) Uani 1 1 d . .
H8 H 0.9397 0.5311 0.5429 0.059 Uiso 1 1 calc R U
C9 C 0.7099(2) 0.52859(17) 0.57987(13) 0.0557(4) Uani 1 1 d . .
H9 H 0.7235 0.4891 0.6373 0.067 Uiso 1 1 calc R U
C10 C 0.5611(2) 0.56100(17) 0.55274(13) 0.0536(4) Uani 1 1 d . .
H10 H 0.4763 0.5431 0.5916 0.064 Uiso 1 1 calc R U
C11 C 0.53787(19) 0.62050(15) 0.46711(13) 0.0470(4) Uani 1 1 d . .
H11 H 0.4384 0.6440 0.4487 0.056 Uiso 1 1 calc R U
C12 C 1.09398(19) 0.62726(17) 0.37532(14) 0.0524(4) Uani 1 1 d . .
H12A H 1.1266 0.6290 0.4418 0.063 Uiso 1 1 calc R U
H12B H 1.1476 0.6895 0.3421 0.063 Uiso 1 1 calc R U
C13 C 1.1397(3) 0.5146(3) 0.3325(3) 0.1034(11) Uani 1 1 d . .
H13A H 1.1096 0.5131 0.2663 0.155 Uiso 1 1 calc R U
H13B H 1.0884 0.4526 0.3659 0.155 Uiso 1 1 calc R U
H13C H 1.2508 0.5050 0.3374 0.155 Uiso 1 1 calc R U
C14 C 0.2857(2) 0.78910(19) 0.10481(14) 0.0589(5) Uani 1 1 d . .
H14A H 0.3380 0.8578 0.0807 0.071 Uiso 1 1 calc R U
H14B H 0.2142 0.8124 0.1551 0.071 Uiso 1 1 calc R U
C15 C 0.1989(3) 0.7307(3) 0.0263(2) 0.0841(8) Uani 1 1 d . .
H15A H 0.2685 0.7156 -0.0260 0.126 Uiso 1 1 calc R U
H15B H 0.1154 0.7800 0.0050 0.126 Uiso 1 1 calc R U
H15C H 0.1565 0.6588 0.0493 0.126 Uiso 1 1 calc R U

loop_
_atom_site_aniso_label
_atom_site_aniso_U_11
_atom_site_aniso_U_22
_atom_site_aniso_U_33
_atom_site_aniso_U_23
_atom_site_aniso_U_13
_atom_site_aniso_U_12
O1 0.0567(7) 0.0769(9) 0.0581(7) 0.0128(6) 0.0181(6) 0.0146(7)
O2 0.0503(6) 0.0402(5) 0.0479(6) -0.0048(5) -0.0120(5) 0.0089(5)
O3 0.0448(6) 0.0472(6) 0.0598(7) -0.0104(5) 0.0000(5) -0.0034(5)
O4 0.0497(6) 0.0544(6) 0.0492(6) 0.0010(5) -0.0130(5) 0.0013(5)
N1 0.0308(6) 0.0508(7) 0.0504(7) -0.0012(6) 0.0009(5) 0.0053(5)
C1 0.0398(7) 0.0435(7) 0.0461(8) -0.0006(6) 0.0051(6) 0.0069(6)
C2 0.0340(7) 0.0415(7) 0.0424(7) -0.0016(6) -0.0029(6) 0.0048(6)
C3 0.0324(6) 0.0393(7) 0.0445(7) -0.0001(6) 0.0045(6) 0.0016(5)
C4 0.0401(7) 0.0390(7) 0.0507(8) 0.0036(6) -0.0024(6) 0.0079(6)
C5 0.0359(7) 0.0440(7) 0.0404(7) 0.0036(6) -0.0005(6) 0.0040(6)
C6 0.0324(7) 0.0380(7) 0.0452(7) -0.0008(6) -0.0026(6) 0.0017(5)
C7 0.0332(7) 0.0400(7) 0.0457(7) -0.0021(6) -0.0030(6) 0.0004(6)
C8 0.0424(8) 0.0523(8) 0.0520(8) 0.0041(7) -0.0113(7) 0.0009(7)
C9 0.0609(11) 0.0573(10) 0.0490(8) 0.0096(8) -0.0044(8) -0.0044(8)
C10 0.0506(10) 0.0558(9) 0.0543(9) 0.0062(8) 0.0073(7) -0.0078(7)
C11 0.0334(7) 0.0502(8) 0.0575(9) 0.0006(7) 0.0005(6) 0.0006(6)
C12 0.0309(7) 0.0632(10) 0.0630(10) -0.0085(8) 0.0007(7) 0.0070(7)
C13 0.0696(16) 0.105(2) 0.135(3) -0.055(2) -0.0203(17) 0.0442(15)
C14 0.0478(9) 0.0705(12) 0.0583(10) 0.0095(9) -0.0137(8) 0.0057(9)
C15 0.0758(14) 0.0946(17) 0.0819(15) 0.0101(14) -0.0391(13) -0.0084(14)

loop_
_atom_type_symbol
_atom_type_description
_atom_type_scat_dispersion_real
_atom_type_scat_dispersion_imag
_atom_type_scat_source
C C 0.0181 0.0091 'International Tables Vol C Tables 4.2.6.8 and 6.1.1.4'
H H 0.0000 0.0000 'International Tables Vol C Tables 4.2.6.8 and 6.1.1.4'
N N 0.0311 0.0180 'International Tables Vol C Tables 4.2.6.8 and 6.1.1.4'
O O 0.0492 0.0322 'International Tables Vol C Tables 4.2.6.8 and 6.1.1.4'

loop_
_geom_angle_atom_site_label_1
_geom_angle_atom_site_label_2
_geom_angle_atom_site_label_3
_geom_angle
C5 O2 C2 106.79(11)
C5 O4 C14 116.69(14)
C1 N1 C7 111.33(13)
C1 N1 C12 123.05(15)
C7 N1 C12 125.52(14)
O1 C1 N1 126.96(16)
O1 C1 C2 126.10(15)
N1 C1 C2 106.93(13)
O2 C2 C6 113.58(12)
O2 C2 C3 104.95(11)
C6 C2 C3 114.40(12)
O2 C2 C1 110.38(12)
C6 C2 C1 103.14(12)
C3 C2 C1 110.50(12)
O3 C3 C4 131.94(15)
O3 C3 C2 122.78(14)
C4 C3 C2 105.27(12)
C5 C4 C3 107.29(13)
C5 C4 H4 126.4
C3 C4 H4 126.4
O4 C5 O2 111.11(13)
O4 C5 C4 133.23(15)
O2 C5 C4 115.66(14)
C11 C6 C7 120.79(14)
C11 C6 C2 130.84(14)
C7 C6 C2 108.28(13)
C8 C7 C6 121.40(15)
C8 C7 N1 128.74(14)
C6 C7 N1 109.85(13)
C7 C8 C9 117.31(15)
C7 C8 H8 121.3
C9 C8 H8 121.3
C10 C9 C8 122.01(16)
C10 C9 H9 119.0
C8 C9 H9 119.0
C9 C10 C11 120.01(16)
C9 C10 H10 120.0
C11 C10 H10 120.0
C6 C11 C10 118.45(15)
C6 C11 H11 120.8
C10 C11 H11 120.8
N1 C12 C13 112.12(18)
N1 C12 H12A 109.2
C13 C12 H12A 109.2
N1 C12 H12B 109.2
C13 C12 H12B 109.2
H12A C12 H12B 107.9
C12 C13 H13A 109.5
C12 C13 H13B 109.5
H13A C13 H13B 109.5
C12 C13 H13C 109.5
H13A C13 H13C 109.5
H13B C13 H13C 109.5
O4 C14 C15 107.72(19)
O4 C14 H14A 110.2
C15 C14 H14A 110.2
O4 C14 H14B 110.2
C15 C14 H14B 110.2
H14A C14 H14B 108.5
C14 C15 H15A 109.5
C14 C15 H15B 109.5
H15A C15 H15B 109.5
C14 C15 H15C 109.5
H15A C15 H15C 109.5
H15B C15 H15C 109.5

loop_
_geom_bond_atom_site_label_1
_geom_bond_atom_site_label_2
_geom_bond_distance
O1 C1 1.210(2)
O2 C5 1.3479(18)
O2 C2 1.4413(18)
O3 C3 1.2190(19)
O4 C5 1.3030(19)
O4 C14 1.459(2)
N1 C1 1.364(2)
N1 C7 1.411(2)
N1 C12 1.464(2)
C1 C2 1.546(2)
C2 C6 1.493(2)
C2 C3 1.542(2)
C3 C4 1.422(2)
C4 C5 1.356(2)
C4 H4 0.9300
C6 C11 1.378(2)
C6 C7 1.391(2)
C7 C8 1.378(2)
C8 C9 1.389(3)
C8 H8 0.9300
C9 C10 1.381(3)
C9 H9 0.9300
C10 C11 1.393(3)
C10 H10 0.9300
C11 H11 0.9300
C12 C13 1.483(3)
C12 H12A 0.9700
C12 H12B 0.9700
C13 H13A 0.9600
C13 H13B 0.9600
C13 H13C 0.9600
C14 C15 1.486(3)
C14 H14A 0.9700
C14 H14B 0.9700
C15 H15A 0.9600
C15 H15B 0.9600
C15 H15C 0.9600

loop_
_geom_torsion_atom_site_label_1
_geom_torsion_atom_site_label_2
_geom_torsion_atom_site_label_3
_geom_torsion_atom_site_label_4
_geom_torsion
C7 N1 C1 O1 -175.19(17)
C12 N1 C1 O1 1.3(3)
C7 N1 C1 C2 6.14(17)
C12 N1 C1 C2 -177.33(15)
C5 O2 C2 C6 123.96(13)
C5 O2 C2 C3 -1.71(15)
C5 O2 C2 C1 -120.78(14)
O1 C1 C2 O2 52.9(2)
N1 C1 C2 O2 -128.47(13)
O1 C1 C2 C6 174.51(17)
N1 C1 C2 C6 -6.80(16)
O1 C1 C2 C3 -62.8(2)
N1 C1 C2 C3 115.89(14)
O2 C2 C3 O3 -179.09(14)
C6 C2 C3 O3 55.75(19)
C1 C2 C3 O3 -60.10(19)
O2 C2 C3 C4 1.83(16)
C6 C2 C3 C4 -123.33(14)
C1 C2 C3 C4 120.82(14)
O3 C3 C4 C5 179.78(16)
C2 C3 C4 C5 -1.26(18)
C14 O4 C5 O2 176.33(14)
C14 O4 C5 C4 -3.5(3)
C2 O2 C5 O4 -178.83(13)
C2 O2 C5 C4 1.03(19)
C3 C4 C5 O4 -179.97(16)
C3 C4 C5 O2 0.2(2)
O2 C2 C6 C11 -58.8(2)
C3 C2 C6 C11 61.6(2)
C1 C2 C6 C11 -178.31(17)
O2 C2 C6 C7 124.61(13)
C3 C2 C6 C7 -114.92(14)
C1 C2 C6 C7 5.13(15)
C11 C6 C7 C8 1.6(2)
C2 C6 C7 C8 178.60(14)
C11 C6 C7 N1 -178.77(15)
C2 C6 C7 N1 -1.80(17)
C1 N1 C7 C8 176.64(16)
C12 N1 C7 C8 0.2(3)
C1 N1 C7 C6 -2.92(18)
C12 N1 C7 C6 -179.35(15)
C6 C7 C8 C9 -0.6(2)
N1 C7 C8 C9 179.91(17)
C7 C8 C9 C10 -0.1(3)
C8 C9 C10 C11 -0.2(3)
C7 C6 C11 C10 -1.9(3)
C2 C6 C11 C10 -178.09(15)
C9 C10 C11 C6 1.2(3)
C1 N1 C12 C13 -87.4(3)
C7 N1 C12 C13 88.6(3)
C5 O4 C14 C15 177.74(18)
